data_4068733
loop_
_publ_author_name
'Berding, Joris'
'Lutz, Martin'
'Spek, Anthony L.'
'Bouwman, Elisabeth'

_publ_section_title
;
 Synthesis of Novel Chelating Benzimidazole-Based Carbenes and Their
 Nickel(II) Complexes: Activity in the Kumada Coupling Reaction
;
_journal_issue 6
_journal_name_full Organometallics
_journal_page_first 1845
_journal_paper_doi 10.1021/om8010596
_journal_volume 28
_journal_year 2009
_chemical_formula_moiety 'C20 H24 Br2 N4 Ni Si'
_chemical_formula_sum 'C20 H24 Br2 N4 Ni Si'
_chemical_formula_weight 567.05
_chemical_name_systematic
; 
 ? 
;
_space_group_IT_number 14
_symmetry_cell_setting monoclinic
_symmetry_space_group_name_Hall '-P 2ybc'
_symmetry_space_group_name_H-M 'P 1 21/c 1'
_atom_sites_solution_hydrogens difmap
_atom_sites_solution_primary direct
_atom_sites_solution_secondary difmap
_audit_creation_method SHELXL-97
_cell_angle_alpha 90.00
_cell_angle_beta 97.951(2)
_cell_angle_gamma 90.00
_cell_formula_units_Z 4
_cell_length_a 8.5452(2)
_cell_length_b 17.5481(3)
_cell_length_c 14.7896(3)
_cell_measurement_reflns_used 21174
_cell_measurement_temperature 150(2)
_cell_measurement_theta_max 27.49
_cell_measurement_theta_min 1.81
_cell_volume 2196.41(8)
_computing_cell_refinement Peakref
_computing_data_collection 'Nonius COLLECT'
_computing_data_reduction 'EvalCCD, Sadabs'
_computing_structure_refinement 'SHELXL-97 (Sheldrick, 1997)'
_computing_structure_solution 'SHELXS-97 (Sheldrick, 1990)'
_diffrn_ambient_temperature 150(2)
_diffrn_measured_fraction_theta_full 1.000
_diffrn_measured_fraction_theta_max 1.000
_diffrn_measurement_device_type 'Nonius KappaCCD'
_diffrn_measurement_method '\f and \w scans'
_diffrn_radiation_monochromator graphite
_diffrn_radiation_source 'rotating anode'
_diffrn_radiation_type MoK\a
_diffrn_radiation_wavelength 0.71073
_diffrn_reflns_av_R_equivalents 0.0311
_diffrn_reflns_av_sigmaI/netI 0.0183
_diffrn_reflns_limit_h_max 11
_diffrn_reflns_limit_h_min -11
_diffrn_reflns_limit_k_max 22
_diffrn_reflns_limit_k_min -22
_diffrn_reflns_limit_l_max 18
_diffrn_reflns_limit_l_min -19
_diffrn_reflns_number 45494
_diffrn_reflns_theta_full 27.52
_diffrn_reflns_theta_max 27.52
_diffrn_reflns_theta_min 1.81
_exptl_absorpt_coefficient_mu 4.590
_exptl_absorpt_correction_T_max 0.29
_exptl_absorpt_correction_T_min 0.13
_exptl_absorpt_correction_type multi-scan
_exptl_crystal_colour 'dark yellow'
_exptl_crystal_density_diffrn 1.715
_exptl_crystal_density_method 'not measured'
_exptl_crystal_description block
_exptl_crystal_F_000 1136
_exptl_crystal_size_max 0.42
_exptl_crystal_size_mid 0.31
_exptl_crystal_size_min 0.27
_refine_diff_density_max 0.430
_refine_diff_density_min -0.998
_refine_diff_density_rms 0.089
_refine_ls_extinction_method none
_refine_ls_goodness_of_fit_ref 1.084
_refine_ls_hydrogen_treatment constr
_refine_ls_matrix_type full
_refine_ls_number_parameters 257
_refine_ls_number_reflns 5060
_refine_ls_number_restraints 0
_refine_ls_restrained_S_all 1.084
_refine_ls_R_factor_all 0.0372
_refine_ls_R_factor_gt 0.0275
_refine_ls_shift/su_max 0.002
_refine_ls_shift/su_mean 0.000
_refine_ls_structure_factor_coef Fsqd
_refine_ls_weighting_details 'calc w=1/[\s^2^(Fo^2^)+(0.0282P)^2^+3.6587P] where P=(Fo^2^+2Fc^2^)/3'
_refine_ls_weighting_scheme calc
_refine_ls_wR_factor_gt 0.0655
_refine_ls_wR_factor_ref 0.0691
_reflns_number_gt 4347
_reflns_number_total 5060
_reflns_threshold_expression I>2\s(I)
_cod_data_source_file om8010596_si_002.cif
_cod_data_source_block s3799a
_cod_original_cell_volume 2196.42(8)
_cod_original_sg_symbol_H-M 'P 21/c'
_cod_database_code 4068733

loop_
_symmetry_equiv_pos_as_xyz
'x, y, z'
'-x, y+1/2, -z+1/2'
'-x, -y, -z'
'x, -y-1/2, z-1/2'

loop_
_atom_site_label
_atom_site_type_symbol
_atom_site_fract_x
_atom_site_fract_y
_atom_site_fract_z
_atom_site_U_iso_or_equiv
_atom_site_adp_type
_atom_site_occupancy
_atom_site_symmetry_multiplicity
_atom_site_calc_flag
_atom_site_refinement_flags
Br1 Br 0.45577(3) 0.266090(16) 0.413804(19) 0.02497(8) Uani 1 1 d .
Br2 Br 0.58512(4) 0.318346(16) 0.21114(2) 0.02947(8) Uani 1 1 d .
Ni1 Ni 0.63716(4) 0.221679(16) 0.32131(2) 0.01216(7) Uani 1 1 d .
Si1 Si 0.57502(8) 0.01833(4) 0.19545(5) 0.01651(14) Uani 1 1 d .
N11 N 0.7828(2) 0.13531(11) 0.47723(13) 0.0150(4) Uani 1 1 d .
N13 N 0.6278(2) 0.06537(11) 0.38243(13) 0.0127(4) Uani 1 1 d .
N21 N 0.9466(2) 0.21907(12) 0.26578(14) 0.0160(4) Uani 1 1 d .
N23 N 0.7831(2) 0.14412(11) 0.18216(13) 0.0153(4) Uani 1 1 d .
C12 C 0.6826(3) 0.13734(13) 0.39795(16) 0.0128(4) Uani 1 1 d .
C14 C 0.6953(3) 0.01681(14) 0.45173(16) 0.0155(5) Uani 1 1 d .
C15 C 0.6799(3) -0.06139(15) 0.46665(18) 0.0213(5) Uani 1 1 d .
H15 H 0.6114 -0.0925 0.4262 0.026 Uiso 1 1 calc R
C16 C 0.7703(3) -0.09091(16) 0.5437(2) 0.0277(6) Uani 1 1 d .
H16 H 0.7636 -0.1439 0.5560 0.033 Uiso 1 1 calc R
C17 C 0.8707(3) -0.04558(17) 0.6038(2) 0.0267(6) Uani 1 1 d .
H17 H 0.9313 -0.0685 0.6554 0.032 Uiso 1 1 calc R
C18 C 0.8839(3) 0.03225(16) 0.58983(18) 0.0225(5) Uani 1 1 d .
H18 H 0.9505 0.0636 0.6311 0.027 Uiso 1 1 calc R
C19 C 0.7945(3) 0.06176(14) 0.51227(16) 0.0159(5) Uani 1 1 d .
C110 C 0.8569(3) 0.20096(15) 0.52541(18) 0.0234(6) Uani 1 1 d .
H11A H 0.8162 0.2478 0.4945 0.035 Uiso 1 1 calc R
H11B H 0.9716 0.1983 0.5259 0.035 Uiso 1 1 calc R
H11C H 0.8330 0.2011 0.5883 0.035 Uiso 1 1 calc R
C22 C 0.7970(3) 0.19182(13) 0.25481(16) 0.0134(4) Uani 1 1 d .
C24 C 0.9239(3) 0.14316(15) 0.14393(17) 0.0200(5) Uani 1 1 d .
C25 C 0.9634(4) 0.10843(17) 0.06531(19) 0.0303(7) Uani 1 1 d .
H25 H 0.8937 0.0744 0.0297 0.036 Uiso 1 1 calc R
C26 C 1.1114(4) 0.1269(2) 0.0424(2) 0.0421(9) Uani 1 1 d .
H26 H 1.1432 0.1052 -0.0110 0.050 Uiso 1 1 calc R
C27 C 1.2140(4) 0.1759(2) 0.0950(2) 0.0434(10) Uani 1 1 d .
H27 H 1.3133 0.1872 0.0760 0.052 Uiso 1 1 calc R
C28 C 1.1762(3) 0.2089(2) 0.1742(2) 0.0322(7) Uani 1 1 d .
H28 H 1.2474 0.2416 0.2109 0.039 Uiso 1 1 calc R
C29 C 1.0274(3) 0.19127(15) 0.19694(17) 0.0201(5) Uani 1 1 d .
C210 C 1.0049(3) 0.27902(16) 0.3295(2) 0.0264(6) Uani 1 1 d .
H21A H 1.0322 0.3239 0.2955 0.040 Uiso 1 1 calc R
H21B H 1.0990 0.2610 0.3692 0.040 Uiso 1 1 calc R
H21C H 0.9228 0.2926 0.3668 0.040 Uiso 1 1 calc R
C31 C 0.5052(3) 0.04289(14) 0.30776(17) 0.0174(5) Uani 1 1 d .
H31A H 0.4278 0.0850 0.2969 0.021 Uiso 1 1 calc R
H31B H 0.4486 -0.0018 0.3281 0.021 Uiso 1 1 calc R
C32 C 0.6338(3) 0.10995(14) 0.14108(17) 0.0196(5) Uani 1 1 d .
H32A H 0.6405 0.0997 0.0759 0.023 Uiso 1 1 calc R
H32B H 0.5485 0.1478 0.1435 0.023 Uiso 1 1 calc R
C33 C 0.4034(4) -0.02155(16) 0.1188(2) 0.0285(6) Uani 1 1 d .
H33A H 0.4173 -0.0766 0.1124 0.043 Uiso 0.55 1 calc PR
H33B H 0.3965 0.0026 0.0586 0.043 Uiso 0.55 1 calc PR
H33C H 0.3060 -0.0116 0.1449 0.043 Uiso 0.55 1 calc PR
H33D H 0.3293 0.0195 0.0982 0.043 Uiso 0.45 1 calc PR
H33E H 0.3500 -0.0597 0.1520 0.043 Uiso 0.45 1 calc PR
H33F H 0.4405 -0.0454 0.0657 0.043 Uiso 0.45 1 calc PR
C34 C 0.7498(3) -0.04631(16) 0.21442(19) 0.0250(6) Uani 1 1 d .
H34A H 0.7205 -0.0936 0.2430 0.038 Uiso 1 1 calc R
H34B H 0.8354 -0.0212 0.2545 0.038 Uiso 1 1 calc R
H34C H 0.7852 -0.0580 0.1557 0.038 Uiso 1 1 calc R

loop_
_atom_site_aniso_label
_atom_site_aniso_U_11
_atom_site_aniso_U_22
_atom_site_aniso_U_33
_atom_site_aniso_U_23
_atom_site_aniso_U_13
_atom_site_aniso_U_12
Br1 0.02560(15) 0.02368(14) 0.02842(14) -0.00202(11) 0.01365(11) 0.00295(11)
Br2 0.03640(17) 0.02438(15) 0.02963(15) 0.01030(11) 0.01165(12) 0.01244(12)
Ni1 0.01351(15) 0.00984(14) 0.01375(14) -0.00043(11) 0.00413(11) 0.00066(11)
Si1 0.0181(3) 0.0139(3) 0.0164(3) -0.0045(3) -0.0016(3) 0.0007(3)
N11 0.0189(10) 0.0122(10) 0.0137(9) -0.0012(8) 0.0017(8) -0.0023(8)
N13 0.0143(10) 0.0106(9) 0.0133(9) -0.0011(7) 0.0019(8) -0.0017(8)
N21 0.0136(10) 0.0166(10) 0.0181(10) 0.0039(8) 0.0029(8) -0.0001(8)
N23 0.0192(10) 0.0132(10) 0.0141(10) -0.0003(8) 0.0047(8) 0.0023(8)
C12 0.0126(11) 0.0137(11) 0.0135(11) -0.0026(9) 0.0060(9) -0.0016(9)
C14 0.0161(12) 0.0145(11) 0.0169(11) 0.0010(9) 0.0054(9) -0.0011(9)
C15 0.0220(13) 0.0148(12) 0.0280(14) 0.0005(10) 0.0065(11) -0.0020(10)
C16 0.0330(16) 0.0163(13) 0.0366(16) 0.0102(11) 0.0140(13) 0.0034(11)
C17 0.0255(14) 0.0289(15) 0.0261(14) 0.0131(12) 0.0047(11) 0.0055(12)
C18 0.0214(13) 0.0277(14) 0.0179(12) 0.0047(10) 0.0012(10) 0.0001(11)
C19 0.0163(12) 0.0165(12) 0.0159(11) 0.0010(9) 0.0057(9) -0.0017(9)
C110 0.0301(15) 0.0199(13) 0.0195(12) -0.0043(10) 0.0013(11) -0.0116(11)
C22 0.0150(11) 0.0104(10) 0.0144(11) 0.0038(9) 0.0015(9) 0.0023(9)
C24 0.0233(13) 0.0211(13) 0.0170(12) 0.0069(10) 0.0074(10) 0.0109(10)
C25 0.0413(18) 0.0297(15) 0.0214(13) 0.0046(11) 0.0099(12) 0.0202(13)
C26 0.048(2) 0.059(2) 0.0242(15) 0.0183(15) 0.0218(15) 0.0374(18)
C27 0.0247(16) 0.072(3) 0.0370(18) 0.0295(18) 0.0184(14) 0.0252(17)
C28 0.0181(14) 0.0472(19) 0.0325(15) 0.0219(14) 0.0075(12) 0.0104(13)
C29 0.0161(12) 0.0252(13) 0.0199(12) 0.0110(10) 0.0059(10) 0.0094(10)
C210 0.0230(14) 0.0282(14) 0.0270(14) -0.0018(12) -0.0005(11) -0.0094(12)
C31 0.0150(12) 0.0168(11) 0.0197(12) -0.0036(9) -0.0002(9) -0.0038(9)
C32 0.0236(13) 0.0179(12) 0.0155(11) -0.0027(9) -0.0031(10) 0.0003(10)
C33 0.0319(16) 0.0229(14) 0.0270(14) -0.0031(11) -0.0089(12) -0.0045(12)
C34 0.0253(14) 0.0215(13) 0.0284(14) -0.0020(11) 0.0044(11) 0.0065(11)

loop_
_atom_type_symbol
_atom_type_description
_atom_type_scat_dispersion_real
_atom_type_scat_dispersion_imag
_atom_type_scat_source
C C 0.0033 0.0016 'International Tables Vol C Tables 4.2.6.8 and 6.1.1.4'
H H 0.0000 0.0000 'International Tables Vol C Tables 4.2.6.8 and 6.1.1.4'
Br Br -0.2901 2.4595 'International Tables Vol C Tables 4.2.6.8 and 6.1.1.4'
N N 0.0061 0.0033 'International Tables Vol C Tables 4.2.6.8 and 6.1.1.4'
Ni Ni 0.3393 1.1124 'International Tables Vol C Tables 4.2.6.8 and 6.1.1.4'
Si Si 0.0817 0.0704 'International Tables Vol C Tables 4.2.6.8 and 6.1.1.4'

loop_
_geom_angle_atom_site_label_1
_geom_angle_atom_site_label_2
_geom_angle_atom_site_label_3
_geom_angle
C22 Ni1 C12 89.51(10)
C22 Ni1 Br1 174.34(8)
C12 Ni1 Br1 90.47(7)
C22 Ni1 Br2 85.37(7)
C12 Ni1 Br2 173.41(7)
Br1 Ni1 Br2 95.039(14)
C33 Si1 C34 114.20(13)
C33 Si1 C31 107.64(13)
C34 Si1 C31 110.48(12)
C33 Si1 C32 107.03(12)
C34 Si1 C32 109.02(13)
C31 Si1 C32 108.27(11)
C12 N11 C19 110.6(2)
C12 N11 C110 125.8(2)
C19 N11 C110 123.3(2)
C12 N13 C14 110.29(19)
C12 N13 C31 124.9(2)
C14 N13 C31 124.6(2)
C22 N21 C29 110.1(2)
C22 N21 C210 124.5(2)
C29 N21 C210 124.5(2)
C22 N23 C24 110.0(2)
C22 N23 C32 123.9(2)
C24 N23 C32 125.2(2)
N11 C12 N13 106.5(2)
N11 C12 Ni1 126.79(17)
N13 C12 Ni1 126.60(17)
C19 C14 N13 106.3(2)
C19 C14 C15 121.1(2)
N13 C14 C15 132.6(2)
C16 C15 C14 116.3(2)
C16 C15 H15 121.9
C14 C15 H15 121.9
C15 C16 C17 122.3(3)
C15 C16 H16 118.8
C17 C16 H16 118.8
C18 C17 C16 121.4(3)
C18 C17 H17 119.3
C16 C17 H17 119.3
C19 C18 C17 116.3(3)
C19 C18 H18 121.8
C17 C18 H18 121.8
C18 C19 N11 131.2(2)
C18 C19 C14 122.5(2)
N11 C19 C14 106.3(2)
N11 C110 H11A 109.5
N11 C110 H11B 109.5
H11A C110 H11B 109.5
N11 C110 H11C 109.5
H11A C110 H11C 109.5
H11B C110 H11C 109.5
N21 C22 N23 106.9(2)
N21 C22 Ni1 125.86(18)
N23 C22 Ni1 127.02(18)
C29 C24 C25 122.0(3)
C29 C24 N23 106.3(2)
C25 C24 N23 131.5(3)
C26 C25 C24 115.7(3)
C26 C25 H25 122.2
C24 C25 H25 122.2
C27 C26 C25 122.2(3)
C27 C26 H26 118.9
C25 C26 H26 118.9
C28 C27 C26 122.0(3)
C28 C27 H27 119.0
C26 C27 H27 119.0
C27 C28 C29 116.1(3)
C27 C28 H28 122.0
C29 C28 H28 122.0
C24 C29 C28 122.1(3)
C24 C29 N21 106.6(2)
C28 C29 N21 131.2(3)
N21 C210 H21A 109.5
N21 C210 H21B 109.5
H21A C210 H21B 109.5
N21 C210 H21C 109.5
H21A C210 H21C 109.5
H21B C210 H21C 109.5
N13 C31 Si1 116.30(17)
N13 C31 H31A 108.2
Si1 C31 H31A 108.2
N13 C31 H31B 108.2
Si1 C31 H31B 108.2
H31A C31 H31B 107.4
N23 C32 Si1 115.99(17)
N23 C32 H32A 108.3
Si1 C32 H32A 108.3
N23 C32 H32B 108.3
Si1 C32 H32B 108.3
H32A C32 H32B 107.4
Si1 C33 H33A 109.5
Si1 C33 H33B 109.5
H33A C33 H33B 109.5
Si1 C33 H33C 109.5
H33A C33 H33C 109.5
H33B C33 H33C 109.5
Si1 C33 H33D 109.5
H33A C33 H33D 141.1
H33B C33 H33D 56.3
H33C C33 H33D 56.3
Si1 C33 H33E 109.5
H33A C33 H33E 56.3
H33B C33 H33E 141.1
H33C C33 H33E 56.3
H33D C33 H33E 109.5
Si1 C33 H33F 109.5
H33A C33 H33F 56.3
H33B C33 H33F 56.3
H33C C33 H33F 141.1
H33D C33 H33F 109.5
H33E C33 H33F 109.5
Si1 C34 H34A 109.5
Si1 C34 H34B 109.5
H34A C34 H34B 109.5
Si1 C34 H34C 109.5
H34A C34 H34C 109.5
H34B C34 H34C 109.5

loop_
_geom_bond_atom_site_label_1
_geom_bond_atom_site_label_2
_geom_bond_distance
Br1 Ni1 2.3383(4)
Br2 Ni1 2.3516(4)
Ni1 C22 1.865(2)
Ni1 C12 1.872(2)
Si1 C33 1.862(3)
Si1 C34 1.865(3)
Si1 C31 1.891(3)
Si1 C32 1.896(3)
N11 C12 1.353(3)
N11 C19 1.389(3)
N11 C110 1.453(3)
N13 C12 1.355(3)
N13 C14 1.395(3)
N13 C31 1.467(3)
N21 C22 1.354(3)
N21 C29 1.395(3)
N21 C210 1.454(3)
N23 C22 1.354(3)
N23 C24 1.399(3)
N23 C32 1.464(3)
C14 C19 1.390(3)
C14 C15 1.399(3)
C15 C16 1.385(4)
C15 H15 0.9500
C16 C17 1.396(4)
C16 H16 0.9500
C17 C18 1.388(4)
C17 H17 0.9500
C18 C19 1.388(4)
C18 H18 0.9500
C110 H11A 0.9800
C110 H11B 0.9800
C110 H11C 0.9800
C24 C29 1.384(4)
C24 C25 1.395(4)
C25 C26 1.392(5)
C25 H25 0.9500
C26 C27 1.387(6)
C26 H26 0.9500
C27 C28 1.385(5)
C27 H27 0.9500
C28 C29 1.394(4)
C28 H28 0.9500
C210 H21A 0.9800
C210 H21B 0.9800
C210 H21C 0.9800
C31 H31A 0.9900
C31 H31B 0.9900
C32 H32A 0.9900
C32 H32B 0.9900
C33 H33A 0.9800
C33 H33B 0.9800
C33 H33C 0.9800
C33 H33D 0.9800
C33 H33E 0.9800
C33 H33F 0.9800
C34 H34A 0.9800
C34 H34B 0.9800
C34 H34C 0.9800

loop_
_geom_torsion_atom_site_label_1
_geom_torsion_atom_site_label_2
_geom_torsion_atom_site_label_3
_geom_torsion_atom_site_label_4
_geom_torsion
C19 N11 C12 N13 0.9(3)
C110 N11 C12 N13 -173.3(2)
C19 N11 C12 Ni1 -176.04(17)
C110 N11 C12 Ni1 9.8(3)
C14 N13 C12 N11 -0.8(3)
C31 N13 C12 N11 174.4(2)
C14 N13 C12 Ni1 176.08(17)
C31 N13 C12 Ni1 -8.7(3)
C22 Ni1 C12 N11 92.4(2)
Br1 Ni1 C12 N11 -82.0(2)
C22 Ni1 C12 N13 -83.9(2)
Br1 Ni1 C12 N13 101.7(2)
C12 N13 C14 C19 0.5(3)
C31 N13 C14 C19 -174.7(2)
C12 N13 C14 C15 -179.0(3)
C31 N13 C14 C15 5.8(4)
C19 C14 C15 C16 -0.9(4)
N13 C14 C15 C16 178.5(3)
C14 C15 C16 C17 0.4(4)
C15 C16 C17 C18 0.7(4)
C16 C17 C18 C19 -1.2(4)
C17 C18 C19 N11 -178.3(3)
C17 C18 C19 C14 0.7(4)
C12 N11 C19 C18 178.5(3)
C110 N11 C19 C18 -7.2(4)
C12 N11 C19 C14 -0.6(3)
C110 N11 C19 C14 173.7(2)
N13 C14 C19 C18 -179.1(2)
C15 C14 C19 C18 0.4(4)
N13 C14 C19 N11 0.1(3)
C15 C14 C19 N11 179.6(2)
C29 N21 C22 N23 2.7(3)
C210 N21 C22 N23 172.4(2)
C29 N21 C22 Ni1 -172.37(17)
C210 N21 C22 Ni1 -2.7(3)
C24 N23 C22 N21 -2.4(3)
C32 N23 C22 N21 -172.4(2)
C24 N23 C22 Ni1 172.67(17)
C32 N23 C22 Ni1 2.7(3)
C12 Ni1 C22 N21 -97.0(2)
Br2 Ni1 C22 N21 87.2(2)
C12 Ni1 C22 N23 88.9(2)
Br2 Ni1 C22 N23 -86.9(2)
C22 N23 C24 C29 1.1(3)
C32 N23 C24 C29 170.9(2)
C22 N23 C24 C25 -174.1(3)
C32 N23 C24 C25 -4.3(4)
C29 C24 C25 C26 -1.7(4)
N23 C24 C25 C26 173.0(3)
C24 C25 C26 C27 0.8(4)
C25 C26 C27 C28 0.7(5)
C26 C27 C28 C29 -1.4(4)
C25 C24 C29 C28 1.0(4)
N23 C24 C29 C28 -174.8(2)
C25 C24 C29 N21 176.4(2)
N23 C24 C29 N21 0.6(3)
C27 C28 C29 C24 0.5(4)
C27 C28 C29 N21 -173.5(3)
C22 N21 C29 C24 -2.1(3)
C210 N21 C29 C24 -171.7(2)
C22 N21 C29 C28 172.7(3)
C210 N21 C29 C28 3.0(4)
C12 N13 C31 Si1 87.2(3)
C14 N13 C31 Si1 -98.2(2)
C33 Si1 C31 N13 171.78(18)
C34 Si1 C31 N13 46.5(2)
C32 Si1 C31 N13 -72.8(2)
C22 N23 C32 Si1 -85.6(3)
C24 N23 C32 Si1 105.9(2)
C33 Si1 C32 N23 -170.03(19)
C34 Si1 C32 N23 -46.0(2)
C31 Si1 C32 N23 74.2(2)
